data_4024119
loop_
_publ_author_name
'Anjan Patel'
'Falk Liebner'
'Thomas Netscher'
'Kurt Mereiter'
'Thomas Rosenau'

_publ_contact_author_address
;
 Prof. Dr. Thomas Rosenau
 Department of Chemistry,  
 University of Natural Resources (BOKU), 
 Muthgasse 18, 
 A-1190 Vienna, Austria 
;
_publ_contact_author_email thomas.rosenau@boku.ac.at
_publ_contact_author_fax '+43-1-36006 6059'
_publ_contact_author_name 'Prof. Dr. Thomas Rosenau'
_publ_contact_author_phone '+43-1-36006 6061'
_publ_section_title
;
 Vitamin E Chemistry. Nitration of Non-\a-tocopherols:
 Products and Mechanistic Considerations
;
_journal_name_full 'Journal of Organic Chemistry'
_journal_page_first 6504
_journal_page_last 6512
_journal_paper_doi 10.1021/jo0706832
_journal_volume 72
_journal_year 2007
_chemical_formula_moiety 'C13 H17 N O4'
_chemical_formula_sum 'C13 H17 N O4'
_chemical_formula_weight 251.28
_chemical_name_common 'compound (16)'
_chemical_name_systematic
; 
6-Hydroxy-5-nitro-2,2,7,8-tetramethylchroman
;
_space_group_IT_number 33
_symmetry_cell_setting orthorhombic
_symmetry_space_group_name_Hall 'P 2c -2n'
_symmetry_space_group_name_H-M 'P n a 21'
_atom_sites_solution_hydrogens geom
_atom_sites_solution_primary direct
_atom_sites_solution_secondary difmap
_audit_creation_method SHELXL-97
_cell_angle_alpha 90.00
_cell_angle_beta 90.00
_cell_angle_gamma 90.00
_cell_formula_units_Z 4
_cell_length_a 11.139(5)
_cell_length_b 16.477(7)
_cell_length_c 7.087(3)
_cell_measurement_reflns_used 342
_cell_measurement_temperature 297(2)
_cell_measurement_theta_max 18.93
_cell_measurement_theta_min 2.21
_cell_volume 1300.8(9)
_computing_cell_refinement 'Bruker SAINT'
_computing_data_collection 'Bruker SMART'
_computing_data_reduction 'Bruker SAINT'
_computing_molecular_graphics 'Bruker SHELXTL'
_computing_publication_material 'Bruker SHELXTL'
_computing_structure_refinement 'SHELXL-97 (Sheldrick, 1997)'
_computing_structure_solution 'SHELXS-97 (Sheldrick, 1997)'
_diffrn_ambient_temperature 297(2)
_diffrn_measured_fraction_theta_full 0.891
_diffrn_measured_fraction_theta_max 0.891
_diffrn_measurement_device_type 'CCD area detector'
_diffrn_measurement_method 'phi and omega scans'
_diffrn_radiation_monochromator graphite
_diffrn_radiation_source 'fine-focus sealed tube'
_diffrn_radiation_type MoK\a
_diffrn_radiation_wavelength 0.71073
_diffrn_reflns_av_R_equivalents 0.0391
_diffrn_reflns_av_sigmaI/netI 0.0990
_diffrn_reflns_limit_h_max 2
_diffrn_reflns_limit_h_min -14
_diffrn_reflns_limit_k_max 20
_diffrn_reflns_limit_k_min -11
_diffrn_reflns_limit_l_max 8
_diffrn_reflns_limit_l_min -7
_diffrn_reflns_number 2645
_diffrn_reflns_theta_full 27.00
_diffrn_reflns_theta_max 27.00
_diffrn_reflns_theta_min 3.86
_diffrn_standards_decay_% 0
_exptl_absorpt_coefficient_mu 0.095
_exptl_absorpt_correction_type none
_exptl_crystal_colour orange
_exptl_crystal_density_diffrn 1.283
_exptl_crystal_density_method 'not measured'
_exptl_crystal_description plate
_exptl_crystal_F_000 536
_exptl_crystal_size_max 0.56
_exptl_crystal_size_mid 0.34
_exptl_crystal_size_min 0.12
_refine_diff_density_max 0.088
_refine_diff_density_min -0.099
_refine_diff_density_rms 0.022
_refine_ls_abs_structure_details 'Flack H D (1983), Acta Cryst. A39, 876-881'
_refine_ls_abs_structure_Flack -5(5)
_refine_ls_extinction_method none
_refine_ls_goodness_of_fit_ref 0.776
_refine_ls_hydrogen_treatment constr
_refine_ls_matrix_type full
_refine_ls_number_parameters 191
_refine_ls_number_reflns 2160
_refine_ls_number_restraints 76
_refine_ls_restrained_S_all 0.777
_refine_ls_R_factor_all 0.1635
_refine_ls_R_factor_gt 0.0489
_refine_ls_shift/su_max 0.062
_refine_ls_shift/su_mean 0.015
_refine_ls_structure_factor_coef Fsqd
_refine_ls_weighting_details 'calc w=1/[\s^2^(Fo^2^)+(0.0475P)^2^+0.0000P] where P=(Fo^2^+2Fc^2^)/3'
_refine_ls_weighting_scheme calc
_refine_ls_wR_factor_gt 0.0956
_refine_ls_wR_factor_ref 0.1303
_reflns_number_gt 693
_reflns_number_total 2160
_reflns_threshold_expression >2sigma(I)
_cod_data_source_file jo0706832si20070403_060801_5.cif
_cod_data_source_block 16=1101
_cod_depositor_comments
;
The following automatic conversions were performed:
'_symmetry_cell_setting' value 'Orthorhombic' changed to 'orthorhombic'
according to '/home/saulius/struct/CIF-dictionaries/cif_core.dic'
dictionary named 'cif_core.dic' version 2.4.1 from 2010-06-29.

Automatic conversion script
Id: cif_fix_enum 1527 2010-12-29 10:47:43Z saulius 
;
_cod_database_code 4024119

loop_
_symmetry_equiv_pos_as_xyz
'x, y, z'
'-x, -y, z+1/2'
'x+1/2, -y+1/2, z'
'-x+1/2, y+1/2, z+1/2'

loop_
_atom_site_label
_atom_site_type_symbol
_atom_site_fract_x
_atom_site_fract_y
_atom_site_fract_z
_atom_site_U_iso_or_equiv
_atom_site_adp_type
_atom_site_occupancy
_atom_site_symmetry_multiplicity
_atom_site_calc_flag
_atom_site_refinement_flags
_atom_site_disorder_assembly
_atom_site_disorder_group
O1 O 0.83572(19) 0.48658(12) 0.251(2) 0.1096(9) Uani 1 1 d DU . .
O2 O 0.35903(19) 0.56455(16) 0.251(2) 0.1252(10) Uani 1 1 d U A .
H2O H 0.3158 0.5269 0.2179 0.188 Uiso 1 1 calc R . .
O3 O 0.4436(4) 0.3277(2) 0.266(3) 0.210(2) Uani 1 1 d U . .
O4 O 0.3096(3) 0.4174(2) 0.251(2) 0.1751(17) Uani 1 1 d U . .
N N 0.4166(4) 0.3971(3) 0.250(2) 0.1185(13) Uani 1 1 d U . .
C4 C 0.6315(3) 0.43592(18) 0.246(2) 0.0804(11) Uani 1 1 d DU . .
C5 C 0.5098(3) 0.4590(2) 0.252(2) 0.0789(10) Uani 1 1 d U A .
C6 C 0.4738(3) 0.5395(2) 0.256(2) 0.0823(10) Uani 1 1 d U . .
C7 C 0.5609(3) 0.60011(19) 0.257(2) 0.0787(11) Uani 1 1 d U A .
C8 C 0.6801(3) 0.57971(17) 0.256(2) 0.0764(11) Uani 1 1 d U . .
C9 C 0.7140(3) 0.49760(19) 0.252(2) 0.0778(10) Uani 1 1 d U A .
C12 C 0.5193(4) 0.68807(18) 0.250(2) 0.1277(19) Uani 1 1 d U . .
H12A H 0.4387 0.6903 0.2022 0.192 Uiso 1 1 calc R A .
H12B H 0.5713 0.7185 0.1681 0.192 Uiso 1 1 calc R . .
H12C H 0.5216 0.7109 0.3743 0.192 Uiso 1 1 calc R . .
C13 C 0.7777(3) 0.64344(17) 0.258(3) 0.1229(18) Uani 1 1 d U A .
H13A H 0.8515 0.6199 0.2142 0.184 Uiso 1 1 calc R . .
H13B H 0.7883 0.6634 0.3840 0.184 Uiso 1 1 calc R . .
H13C H 0.7553 0.6875 0.1764 0.184 Uiso 1 1 calc R . .
C1 C 0.8813(3) 0.4031(2) 0.2629(11) 0.1079(15) Uani 0.556(7) 1 d PDU A 1
C2 C 0.7969(8) 0.3487(6) 0.1370(19) 0.128(4) Uani 0.556(7) 1 d PDU A 1
H2A H 0.8282 0.2940 0.1259 0.154 Uiso 0.556(7) 1 calc PR A 1
H2B H 0.7876 0.3717 0.0118 0.154 Uiso 0.556(7) 1 calc PR A 1
C3 C 0.6740(4) 0.3494(2) 0.248(3) 0.149(2) Uani 0.556(7) 1 d PDU A 1
H3A H 0.6160 0.3144 0.1861 0.179 Uiso 0.556(7) 1 calc PR A 1
H3B H 0.6855 0.3307 0.3761 0.179 Uiso 0.556(7) 1 calc PR A 1
C10 C 1.0076(7) 0.4143(14) 0.193(2) 0.181(9) Uani 0.556(7) 1 d PDU A 1
H10A H 1.0526 0.4450 0.2839 0.271 Uiso 0.556(7) 1 calc PR A 1
H10B H 1.0063 0.4429 0.0751 0.271 Uiso 0.556(7) 1 calc PR A 1
H10C H 1.0446 0.3622 0.1757 0.271 Uiso 0.556(7) 1 calc PR A 1
C11 C 0.8762(16) 0.3841(13) 0.4702(11) 0.119(5) Uani 0.556(7) 1 d PDU A 1
H11A H 0.9277 0.4208 0.5376 0.178 Uiso 0.556(7) 1 calc PR A 1
H11B H 0.9024 0.3293 0.4909 0.178 Uiso 0.556(7) 1 calc PR A 1
H11C H 0.7952 0.3902 0.5145 0.178 Uiso 0.556(7) 1 calc PR A 1
C1' C 0.8814(4) 0.4030(2) 0.2549(12) 0.1079(15) Uani 0.44 1 d PDU A 2
C2' C 0.7955(10) 0.3421(11) 0.361(2) 0.141(6) Uiso 0.444(7) 1 d PDU A 2
H2'A H 0.7848 0.3577 0.4914 0.169 Uiso 0.444(7) 1 calc PR A 2
H2'B H 0.8266 0.2871 0.3555 0.169 Uiso 0.444(7) 1 calc PR A 2
C3' C 0.6740(4) 0.3494(2) 0.248(3) 0.149(2) Uani 0.44 1 d PDU A 2
H3'A H 0.6859 0.3308 0.1191 0.179 Uiso 0.444(7) 1 calc PR A 2
H3'B H 0.6136 0.3152 0.3058 0.179 Uiso 0.444(7) 1 calc PR A 2
C10' C 1.0024(11) 0.4005(18) 0.349(3) 0.198(12) Uani 0.444(7) 1 d PDU A 2
H10D H 1.0568 0.4356 0.2823 0.298 Uiso 0.444(7) 1 calc PR A 2
H10E H 1.0328 0.3460 0.3462 0.298 Uiso 0.444(7) 1 calc PR A 2
H10F H 0.9950 0.4183 0.4770 0.298 Uiso 0.444(7) 1 calc PR A 2
C11' C 0.887(2) 0.3807(16) 0.0496(14) 0.129(7) Uani 0.444(7) 1 d PDU A 2
H11D H 0.9394 0.4177 -0.0152 0.194 Uiso 0.444(7) 1 calc PR A 2
H11E H 0.8081 0.3837 -0.0042 0.194 Uiso 0.444(7) 1 calc PR A 2
H11F H 0.9174 0.3264 0.0368 0.194 Uiso 0.444(7) 1 calc PR A 2

loop_
_atom_site_aniso_label
_atom_site_aniso_U_11
_atom_site_aniso_U_22
_atom_site_aniso_U_33
_atom_site_aniso_U_23
_atom_site_aniso_U_13
_atom_site_aniso_U_12
O1 0.0884(14) 0.0783(14) 0.162(3) 0.007(5) 0.011(5) 0.0202(12)
O2 0.0831(14) 0.188(2) 0.104(2) -0.013(8) -0.019(4) 0.0260(15)
O3 0.216(3) 0.112(2) 0.302(7) 0.023(8) -0.053(10) -0.073(2)
O4 0.1064(19) 0.235(3) 0.184(4) -0.028(10) 0.030(7) -0.048(2)
N 0.123(2) 0.140(3) 0.092(3) 0.024(7) 0.011(6) -0.043(2)
C4 0.105(2) 0.0605(16) 0.076(3) 0.000(6) 0.020(6) 0.0002(16)
C5 0.0896(19) 0.0899(19) 0.057(3) 0.006(7) 0.003(6) -0.0148(16)
C6 0.0838(19) 0.111(2) 0.052(3) 0.008(7) 0.009(6) 0.0124(18)
C7 0.094(2) 0.0787(19) 0.063(3) -0.002(6) -0.007(6) 0.0188(16)
C8 0.0891(19) 0.0616(17) 0.079(3) -0.001(6) 0.016(5) 0.0059(15)
C9 0.0804(18) 0.0645(16) 0.088(3) 0.004(6) -0.012(6) 0.0112(15)
C12 0.161(4) 0.089(2) 0.132(5) 0.004(7) 0.071(7) 0.051(2)
C13 0.119(3) 0.064(2) 0.185(5) -0.015(8) 0.030(9) -0.010(2)
C1 0.102(2) 0.095(3) 0.126(4) 0.007(6) 0.008(6) 0.045(2)
C2 0.188(8) 0.065(5) 0.132(10) -0.014(6) -0.023(7) 0.085(6)
C3 0.139(3) 0.0688(19) 0.239(6) 0.019(11) -0.026(9) 0.005(2)
C10 0.123(6) 0.180(15) 0.24(2) 0.073(17) 0.070(12) 0.083(6)
C11 0.104(10) 0.125(12) 0.127(6) 0.021(7) -0.001(7) 0.042(10)
C1' 0.102(2) 0.095(3) 0.126(4) 0.007(6) 0.008(6) 0.045(2)
C3' 0.139(3) 0.0688(19) 0.239(6) 0.019(11) -0.026(9) 0.005(2)
C10' 0.221(16) 0.129(14) 0.24(3) -0.042(19) -0.14(2) 0.084(11)
C11' 0.135(15) 0.106(15) 0.147(8) -0.037(11) -0.029(10) 0.004(13)

loop_
_atom_type_symbol
_atom_type_description
_atom_type_scat_dispersion_real
_atom_type_scat_dispersion_imag
_atom_type_scat_source
C C 0.0033 0.0016 'International Tables Vol C Tables 4.2.6.8 and 6.1.1.4'
H H 0.0000 0.0000 'International Tables Vol C Tables 4.2.6.8 and 6.1.1.4'
N N 0.0061 0.0033 'International Tables Vol C Tables 4.2.6.8 and 6.1.1.4'
O O 0.0106 0.0060 'International Tables Vol C Tables 4.2.6.8 and 6.1.1.4'

loop_
_geom_angle_atom_site_label_1
_geom_angle_atom_site_label_2
_geom_angle_atom_site_label_3
_geom_angle
_geom_angle_site_symmetry_1
_geom_angle_site_symmetry_3
_geom_angle_publ_flag
C9 O1 C1' 117.9(3) . . ?
C9 O1 C1 117.8(3) . . ?
C1' O1 C1 2.2(5) . . ?
C6 O2 H2O 109.5 . . ?
O3 N O4 120.2(4) . . ?
O3 N C5 119.6(4) . . ?
O4 N C5 119.8(4) . . ?
C9 C4 C5 116.4(3) . . ?
C9 C4 C3 119.4(3) . . ?
C5 C4 C3 124.0(3) . . ?
C6 C5 C4 122.5(3) . . ?
C6 C5 N 117.7(3) . . ?
C4 C5 N 119.8(3) . . ?
O2 C6 C7 116.3(3) . . ?
O2 C6 C5 124.6(4) . . ?
C7 C6 C5 119.0(3) . . ?
C8 C7 C6 119.9(3) . . ?
C8 C7 C12 121.9(3) . . ?
C6 C7 C12 118.1(3) . . ?
C7 C8 C9 119.8(3) . . ?
C7 C8 C13 121.8(3) . . ?
C9 C8 C13 118.4(3) . . ?
O1 C9 C4 124.5(3) . . ?
O1 C9 C8 113.2(3) . . ?
C4 C9 C8 122.3(3) . . ?
C7 C12 H12A 109.4 . . ?
C7 C12 H12B 109.3 . . ?
H12A C12 H12B 109.5 . . ?
C7 C12 H12C 109.7 . . ?
H12A C12 H12C 109.5 . . ?
H12B C12 H12C 109.5 . . ?
C8 C13 H13A 109.4 . . ?
C8 C13 H13B 109.6 . . ?
H13A C13 H13B 109.5 . . ?
C8 C13 H13C 109.4 . . ?
H13A C13 H13C 109.5 . . ?
H13B C13 H13C 109.5 . . ?
O1 C1 C11 103.8(11) . . ?
O1 C1 C10 100.9(8) . . ?
C11 C1 C10 112.5(6) . . ?
O1 C1 C2 107.0(7) . . ?
C11 C1 C2 114.4(10) . . ?
C10 C1 C2 116.3(12) . . ?
C1 C2 C3 103.4(5) . . ?
C1 C2 H2A 111.2 . . ?
C3 C2 H2A 111.2 . . ?
C1 C2 H2B 111.0 . . ?
C3 C2 H2B 110.9 . . ?
H2A C2 H2B 109.1 . . ?
C4 C3 C2 106.1(7) . . ?
C4 C3 H3A 110.5 . . ?
C2 C3 H3A 110.6 . . ?
C4 C3 H3B 110.7 . . ?
C2 C3 H3B 110.4 . . ?
H3A C3 H3B 108.7 . . ?
C1 C10 H10A 109.4 . . ?
C1 C10 H10B 109.8 . . ?
H10A C10 H10B 109.5 . . ?
C1 C10 H10C 109.2 . . ?
H10A C10 H10C 109.5 . . ?
H10B C10 H10C 109.5 . . ?
C1 C11 H11A 109.5 . . ?
C1 C11 H11B 109.8 . . ?
H11A C11 H11B 109.5 . . ?
C1 C11 H11C 109.1 . . ?
H11A C11 H11C 109.5 . . ?
H11B C11 H11C 109.5 . . ?
O1 C1' C11' 103.0(14) . . ?
O1 C1' C10' 110.2(12) . . ?
C11' C1' C10' 112.6(6) . . ?
O1 C1' C2' 113.3(9) . . ?
C11' C1' C2' 109.3(13) . . ?
C10' C1' C2' 108.5(13) . . ?
C1' C2' H2'A 111.2 . . ?
C1' C2' H2'B 110.9 . . ?
H2'A C2' H2'B 109.1 . . ?
C1' C10' H10D 109.6 . . ?
C1' C10' H10E 109.9 . . ?
H10D C10' H10E 109.5 . . ?
C1' C10' H10F 108.9 . . ?
H10D C10' H10F 109.5 . . ?
H10E C10' H10F 109.5 . . ?
C1' C11' H11D 109.5 . . ?
C1' C11' H11E 109.9 . . ?
H11D C11' H11E 109.5 . . ?
C1' C11' H11F 109.0 . . ?
H11D C11' H11F 109.5 . . ?
H11E C11' H11F 109.5 . . ?

loop_
_geom_bond_atom_site_label_1
_geom_bond_atom_site_label_2
_geom_bond_distance
_geom_bond_site_symmetry_2
_geom_bond_publ_flag
O1 C9 1.368(3) . ?
O1 C1' 1.469(4) . ?
O1 C1 1.469(4) . ?
O2 C6 1.344(3) . ?
O2 H2O 0.8200 . ?
O3 N 1.188(4) . ?
O4 N 1.238(4) . ?
N C5 1.456(4) . ?
C4 C9 1.371(4) . ?
C4 C5 1.408(4) . ?
C4 C3 1.502(4) . ?
C5 C6 1.386(4) . ?
C6 C7 1.392(4) . ?
C7 C8 1.370(4) . ?
C7 C12 1.522(4) . ?
C8 C9 1.405(3) . ?
C8 C13 1.512(4) . ?
C12 H12A 0.9600 . ?
C12 H12B 0.9600 . ?
C12 H12C 0.9600 . ?
C13 H13A 0.9600 . ?
C13 H13B 0.9600 . ?
C13 H13C 0.9600 . ?
C1 C11 1.503(5) . ?
C1 C10 1.503(5) . ?
C1 C2 1.576(4) . ?
C2 C3 1.577(4) . ?
C2 H2A 0.9700 . ?
C2 H2B 0.9700 . ?
C3 H3A 0.9700 . ?
C3 H3B 0.9700 . ?
C10 H10A 0.9600 . ?
C10 H10B 0.9600 . ?
C10 H10C 0.9600 . ?
C11 H11A 0.9600 . ?
C11 H11B 0.9600 . ?
C11 H11C 0.9600 . ?
C1' C11' 1.502(5) . ?
C1' C10' 1.503(5) . ?
C1' C2' 1.576(4) . ?
C2' H2'A 0.9700 . ?
C2' H2'B 0.9700 . ?
C10' H10D 0.9600 . ?
C10' H10E 0.9600 . ?
C10' H10F 0.9600 . ?
C11' H11D 0.9600 . ?
C11' H11E 0.9600 . ?
C11' H11F 0.9600 . ?

loop_
_geom_hbond_atom_site_label_D
_geom_hbond_atom_site_label_H
_geom_hbond_atom_site_label_A
_geom_hbond_distance_DH
_geom_hbond_distance_HA
_geom_hbond_distance_DA
_geom_hbond_angle_DHA
_geom_hbond_site_symmetry_A
O2 H2O O4 0.82 1.82 2.486(4) 137.2 .

loop_
_geom_torsion_atom_site_label_1
_geom_torsion_atom_site_label_2
_geom_torsion_atom_site_label_3
_geom_torsion_atom_site_label_4
_geom_torsion
_geom_torsion_site_symmetry_1
_geom_torsion_site_symmetry_2
_geom_torsion_site_symmetry_3
_geom_torsion_site_symmetry_4
_geom_torsion_publ_flag
C9 C4 C5 C6 2.9(16) . . . . ?
C3 C4 C5 C6 178.1(12) . . . . ?
C9 C4 C5 N -178.7(11) . . . . ?
C3 C4 C5 N -3.5(17) . . . . ?
O3 N C5 C6 -172.4(12) . . . . ?
O4 N C5 C6 0.2(15) . . . . ?
O3 N C5 C4 9.1(17) . . . . ?
O4 N C5 C4 -178.3(11) . . . . ?
C4 C5 C6 O2 176.2(9) . . . . ?
N C5 C6 O2 -2.3(15) . . . . ?
C4 C5 C6 C7 -1.3(15) . . . . ?
N C5 C6 C7 -179.7(11) . . . . ?
O2 C6 C7 C8 -178.1(10) . . . . ?
C5 C6 C7 C8 -0.5(15) . . . . ?
O2 C6 C7 C12 -1.1(13) . . . . ?
C5 C6 C7 C12 176.5(10) . . . . ?
C6 C7 C8 C9 0.6(15) . . . . ?
C12 C7 C8 C9 -176.4(10) . . . . ?
C6 C7 C8 C13 -179.9(12) . . . . ?
C12 C7 C8 C13 3.2(17) . . . . ?
C1' O1 C9 C4 -4.1(18) . . . . ?
C1 O1 C9 C4 -6.6(17) . . . . ?
C1' O1 C9 C8 177.5(12) . . . . ?
C1 O1 C9 C8 175.0(10) . . . . ?
C5 C4 C9 O1 178.9(10) . . . . ?
C3 C4 C9 O1 3.4(19) . . . . ?
C5 C4 C9 C8 -2.8(16) . . . . ?
C3 C4 C9 C8 -178.2(12) . . . . ?
C7 C8 C9 O1 179.7(10) . . . . ?
C13 C8 C9 O1 0.2(15) . . . . ?
C7 C8 C9 C4 1.2(17) . . . . ?
C13 C8 C9 C4 -178.4(12) . . . . ?
C9 O1 C1 C11 -81.4(12) . . . . ?
C1' O1 C1 C11 -174.3(17) . . . . ?
C9 O1 C1 C10 161.9(11) . . . . ?
C1' O1 C1 C10 69.0(17) . . . . ?
C9 O1 C1 C2 39.9(13) . . . . ?
C1' O1 C1 C2 -53.0(16) . . . . ?
O1 C1 C2 C3 -68.1(10) . . . . ?
C11 C1 C2 C3 46.2(12) . . . . ?
C10 C1 C2 C3 -180.0(9) . . . . ?
C9 C4 C3 C2 -33.8(16) . . . . ?
C5 C4 C3 C2 151.2(10) . . . . ?
C1 C2 C3 C4 63.9(12) . . . . ?
C9 O1 C1' C11' 88.4(13) . . . . ?
C1 O1 C1' C11' 176.6(18) . . . . ?
C9 O1 C1' C10' -151.3(14) . . . . ?
C1 O1 C1' C10' -63.1(19) . . . . ?
C9 O1 C1' C2' -29.5(16) . . . . ?
C1 O1 C1' C2' 58.7(18) . . . . ?
